data_8103251
loop_
_publ_author_name
'Jian-Ge Wang'
'Hui-Ju Zhang'
'Pu-Zhou Hu'

_publ_section_title
;
 Crystal structure of
 catena-{2,2'-[butylene-1,4-dithio]-bis(5-methyl-1,3,4-thiadiazole)}bis(2,4,6-trinitro-phenolate)copper(II),
 Cu(C10H14S4N4)(C6H2N3O7)2
;
_journal_issue 4
_journal_name_full 'Zeitschrift f\"ur Kristallographie - New Crystal Structures'
_journal_page_first 461
_journal_volume 226
_journal_year 2011
_chemical_formula_sum 'C22 H18 Cu N10 O14 S4'
_chemical_formula_weight 838.24
_space_group_IT_number 2
_symmetry_cell_setting triclinic
_symmetry_space_group_name_Hall '-P 1'
_symmetry_space_group_name_H-M 'P -1'
_atom_sites_solution_hydrogens geom
_atom_sites_solution_primary direct
_atom_sites_solution_secondary difmap
_audit_creation_method SHELXL-97
_cell_angle_alpha 108.853(4)
_cell_angle_beta 98.761(4)
_cell_angle_gamma 103.085(4)
_cell_formula_units_Z 1
_cell_length_a 8.518(3)
_cell_length_b 9.978(4)
_cell_length_c 10.444(4)
_cell_measurement_reflns_used 2073
_cell_measurement_temperature 291(2)
_cell_measurement_theta_max 0.00
_cell_measurement_theta_min 0.00
_cell_volume 793.4(5)
_computing_cell_refinement 'Bruker SMART'
_computing_data_collection 'Bruker SMART'
_computing_data_reduction 'Bruker SAINT'
_computing_molecular_graphics 'Bruker SHELXTL'
_computing_publication_material 'Bruker SHELXTL'
_computing_structure_refinement 'SHELXL-97 (Sheldrick, 1997)'
_computing_structure_solution 'SHELXS-97 (Sheldrick, 1990)'
_diffrn_ambient_temperature 291(2)
_diffrn_measured_fraction_theta_full 0.986
_diffrn_measured_fraction_theta_max 0.986
_diffrn_measurement_device_type 'CCD area detector'
_diffrn_measurement_method 'phi and omega scans'
_diffrn_radiation_monochromator graphite
_diffrn_radiation_source 'fine-focus sealed tube'
_diffrn_radiation_type MoK\a
_diffrn_radiation_wavelength 0.71073
_diffrn_reflns_av_R_equivalents 0.0189
_diffrn_reflns_av_sigmaI/netI 0.0298
_diffrn_reflns_limit_h_max 10
_diffrn_reflns_limit_h_min -10
_diffrn_reflns_limit_k_max 12
_diffrn_reflns_limit_k_min -12
_diffrn_reflns_limit_l_max 12
_diffrn_reflns_limit_l_min -12
_diffrn_reflns_number 5920
_diffrn_reflns_theta_full 25.50
_diffrn_reflns_theta_max 25.50
_diffrn_reflns_theta_min 2.46
_exptl_absorpt_coefficient_mu 1.036
_exptl_absorpt_correction_T_max 0.9376
_exptl_absorpt_correction_T_min 0.7950
_exptl_absorpt_correction_type multi-scan
_exptl_absorpt_process_details SADABS
_exptl_crystal_density_diffrn 1.754
_exptl_crystal_density_method 'not measured'
_exptl_crystal_F_000 425
_exptl_crystal_size_max 0.23
_exptl_crystal_size_mid 0.20
_exptl_crystal_size_min 0.06
_refine_diff_density_max 0.262
_refine_diff_density_min -0.262
_refine_diff_density_rms 0.050
_refine_ls_extinction_method none
_refine_ls_goodness_of_fit_ref 1.027
_refine_ls_hydrogen_treatment constr
_refine_ls_matrix_type full
_refine_ls_number_parameters 233
_refine_ls_number_reflns 2911
_refine_ls_number_restraints 0
_refine_ls_restrained_S_all 1.027
_refine_ls_R_factor_all 0.0443
_refine_ls_R_factor_gt 0.0313
_refine_ls_shift/su_max 0.001
_refine_ls_shift/su_mean 0.000
_refine_ls_structure_factor_coef Fsqd
_refine_ls_weighting_details 'calc w=1/[\s^2^(Fo^2^)+(0.0355P)^2^+0.3403P] where P=(Fo^2^+2Fc^2^)/3'
_refine_ls_weighting_scheme calc
_refine_ls_wR_factor_gt 0.0723
_refine_ls_wR_factor_ref 0.0807
_reflns_number_gt 2323
_reflns_number_total 2911
_reflns_threshold_expression >2sigma(I)
_cod_data_source_file 1267-3597.cff
_cod_data_source_block a
_cod_depositor_comments
;
The following automatic conversions were performed:

'_symmetry_cell_setting' value 'Triclinic' changed to 'triclinic'
according to /home/saulius/struct/CIF-dictionaries/cif_core.dic
dictionary named 'cif_core.dic' version 2.4.1 from
2010-06-29.

'_exptl_absorpt_correction_type' value 'MULTI-SCAN'
changed to 'multi-scan' according to
/home/saulius/struct/CIF-dictionaries/cif_core.dic dictionary named
'cif_core.dic' version 2.4.1 from
2010-06-29.

'_refine_ls_hydrogen_treatment' value 'CONSTR' changed
to 'constr' according to
/home/saulius/struct/CIF-dictionaries/cif_core.dic dictionary named
'cif_core.dic' version 2.4.1 from 2010-06-29.

Automatic conversion script
Id: cif_fix_values 1715 2011-07-08 13:25:40Z adriana 
;
_cod_original_sg_symbol_H-M P-1
_cod_database_code 8103251

loop_
_symmetry_equiv_pos_as_xyz
'x, y, z'
'-x, -y, -z'

loop_
_atom_site_label
_atom_site_type_symbol
_atom_site_fract_x
_atom_site_fract_y
_atom_site_fract_z
_atom_site_U_iso_or_equiv
_atom_site_adp_type
_atom_site_occupancy
_atom_site_symmetry_multiplicity
_atom_site_calc_flag
_atom_site_refinement_flags
Cu1 Cu 0.0000 1.0000 0.0000 0.03563(14) Uani 1 2 d S
S1 S -0.08636(9) 1.12173(8) 0.43111(7) 0.04530(19) Uani 1 1 d .
S2 S 0.27692(9) 1.26983(8) 0.57036(7) 0.0508(2) Uani 1 1 d .
O1 O -0.0887(2) 0.7931(2) -0.03060(18) 0.0455(5) Uani 1 1 d .
O2 O -0.4152(3) 0.6437(3) -0.0884(2) 0.0696(6) Uani 1 1 d .
O3 O -0.4141(3) 0.4174(3) -0.1471(2) 0.0733(7) Uani 1 1 d .
O4 O -0.1609(3) 0.3498(3) 0.2737(3) 0.0808(7) Uani 1 1 d .
O5 O 0.0923(3) 0.4826(3) 0.3791(3) 0.0830(8) Uani 1 1 d .
O6 O 0.3314(2) 0.9050(2) 0.2859(2) 0.0632(6) Uani 1 1 d .
O7 O 0.2456(2) 0.9131(2) 0.0840(2) 0.0610(6) Uani 1 1 d .
N1 N -0.3528(3) 0.5492(3) -0.0765(2) 0.0494(6) Uani 1 1 d .
N2 N -0.0381(4) 0.4514(3) 0.2937(3) 0.0588(7) Uani 1 1 d .
N3 N 0.2272(3) 0.8628(3) 0.1760(3) 0.0468(6) Uani 1 1 d .
N4 N -0.0166(2) 1.0640(2) 0.1979(2) 0.0365(5) Uani 1 1 d .
N5 N 0.1349(2) 1.1397(2) 0.2938(2) 0.0389(5) Uani 1 1 d .
C1 C -0.1996(3) 0.5929(3) 0.0310(3) 0.0380(6) Uani 1 1 d .
C2 C -0.1914(3) 0.5046(3) 0.1066(3) 0.0421(6) Uani 1 1 d .
H2 H -0.2796 0.4214 0.0893 0.051 Uiso 1 1 calc R
C3 C -0.0491(3) 0.5421(3) 0.2093(3) 0.0425(6) Uani 1 1 d .
C4 C 0.0835(3) 0.6617(3) 0.2326(3) 0.0416(6) Uani 1 1 d .
H4 H 0.1787 0.6853 0.3022 0.050 Uiso 1 1 calc R
C5 C 0.0748(3) 0.7467(3) 0.1523(3) 0.0369(6) Uani 1 1 d .
C6 C -0.0693(3) 0.7201(3) 0.0477(2) 0.0362(6) Uani 1 1 d .
C7 C -0.3194(3) 0.9740(4) 0.1727(3) 0.0587(8) Uani 1 1 d .
H7A H -0.3235 0.9250 0.0760 0.088 Uiso 1 1 calc R
H7B H -0.3773 1.0475 0.1818 0.088 Uiso 1 1 calc R
H7C H -0.3713 0.9027 0.2085 0.088 Uiso 1 1 calc R
C8 C -0.1436(3) 1.0465(3) 0.2527(3) 0.0377(6) Uani 1 1 d .
C9 C 0.1177(3) 1.1769(3) 0.4202(3) 0.0382(6) Uani 1 1 d .
C10 C 0.4555(3) 1.2981(3) 0.4959(3) 0.0515(7) Uani 1 1 d .
H10A H 0.5547 1.3165 0.5663 0.062 Uiso 1 1 calc R
H10B H 0.4442 1.2071 0.4193 0.062 Uiso 1 1 calc R
C11 C 0.4804(3) 1.4238(3) 0.4428(3) 0.0483(7) Uani 1 1 d .
H11A H 0.3804 1.4073 0.3741 0.058 Uiso 1 1 calc R
H11B H 0.5706 1.4225 0.3963 0.058 Uiso 1 1 calc R

loop_
_atom_site_aniso_label
_atom_site_aniso_U_11
_atom_site_aniso_U_22
_atom_site_aniso_U_33
_atom_site_aniso_U_23
_atom_site_aniso_U_13
_atom_site_aniso_U_12
Cu1 0.0303(2) 0.0454(3) 0.0271(2) 0.01565(19) 0.00506(17) 0.00135(19)
S1 0.0480(4) 0.0525(4) 0.0344(4) 0.0176(3) 0.0153(3) 0.0072(3)
S2 0.0534(4) 0.0535(4) 0.0310(4) 0.0147(3) 0.0003(3) -0.0034(3)
O1 0.0485(11) 0.0486(11) 0.0323(10) 0.0186(9) 0.0032(8) -0.0003(9)
O2 0.0454(12) 0.0836(17) 0.0759(17) 0.0376(14) -0.0028(11) 0.0114(12)
O3 0.0682(15) 0.0651(15) 0.0510(13) 0.0054(11) -0.0085(11) -0.0086(12)
O4 0.0922(19) 0.0674(16) 0.100(2) 0.0559(15) 0.0232(15) 0.0187(14)
O5 0.0825(18) 0.103(2) 0.0849(19) 0.0607(16) 0.0060(15) 0.0385(15)
O6 0.0424(12) 0.0690(14) 0.0619(14) 0.0217(11) -0.0075(10) 0.0031(10)
O7 0.0462(12) 0.0775(15) 0.0556(13) 0.0295(12) 0.0161(10) 0.0017(10)
N1 0.0396(13) 0.0623(17) 0.0389(13) 0.0204(13) 0.0075(11) 0.0000(13)
N2 0.0713(19) 0.0592(17) 0.0622(18) 0.0343(14) 0.0215(15) 0.0291(15)
N3 0.0361(13) 0.0510(14) 0.0468(14) 0.0126(12) 0.0095(11) 0.0095(11)
N4 0.0328(11) 0.0431(12) 0.0297(11) 0.0150(9) 0.0051(9) 0.0034(9)
N5 0.0352(11) 0.0431(12) 0.0323(11) 0.0141(10) 0.0044(9) 0.0026(9)
C1 0.0349(14) 0.0431(15) 0.0307(13) 0.0107(11) 0.0075(11) 0.0064(11)
C2 0.0426(15) 0.0422(15) 0.0411(15) 0.0146(12) 0.0154(12) 0.0096(12)
C3 0.0502(16) 0.0437(16) 0.0419(15) 0.0190(13) 0.0167(13) 0.0210(13)
C4 0.0398(15) 0.0509(16) 0.0358(14) 0.0134(12) 0.0093(11) 0.0202(13)
C5 0.0347(13) 0.0399(14) 0.0330(13) 0.0102(11) 0.0102(11) 0.0088(11)
C6 0.0376(14) 0.0396(14) 0.0273(13) 0.0095(11) 0.0096(10) 0.0068(11)
C7 0.0366(16) 0.078(2) 0.0502(18) 0.0203(16) 0.0096(13) 0.0007(15)
C8 0.0393(14) 0.0414(14) 0.0335(14) 0.0182(11) 0.0098(11) 0.0069(11)
C9 0.0416(14) 0.0370(14) 0.0350(14) 0.0180(11) 0.0070(11) 0.0043(11)
C10 0.0408(15) 0.0540(18) 0.0475(17) 0.0136(14) -0.0005(13) 0.0059(13)
C11 0.0400(15) 0.0531(17) 0.0386(15) 0.0126(13) 0.0056(12) -0.0018(13)

loop_
_atom_type_symbol
_atom_type_description
_atom_type_scat_dispersion_real
_atom_type_scat_dispersion_imag
_atom_type_scat_source
C C 0.0033 0.0016 'International Tables Vol C Tables 4.2.6.8 and 6.1.1.4'
H H 0.0000 0.0000 'International Tables Vol C Tables 4.2.6.8 and 6.1.1.4'
N N 0.0061 0.0033 'International Tables Vol C Tables 4.2.6.8 and 6.1.1.4'
O O 0.0106 0.0060 'International Tables Vol C Tables 4.2.6.8 and 6.1.1.4'
S S 0.1246 0.1234 'International Tables Vol C Tables 4.2.6.8 and 6.1.1.4'
Cu Cu 0.3201 1.2651 'International Tables Vol C Tables 4.2.6.8 and 6.1.1.4'

loop_
_geom_angle_atom_site_label_1
_geom_angle_atom_site_label_2
_geom_angle_atom_site_label_3
_geom_angle
_geom_angle_site_symmetry_1
_geom_angle_site_symmetry_3
O1 Cu1 O1 180.0 . 2_575
O1 Cu1 N4 92.27(8) . .
O1 Cu1 N4 87.73(8) 2_575 .
O1 Cu1 N4 87.73(8) . 2_575
O1 Cu1 N4 92.27(8) 2_575 2_575
N4 Cu1 N4 179.999(1) . 2_575
C8 S1 C9 88.14(12) . .
C9 S2 C10 100.73(13) . .
C6 O1 Cu1 131.87(16) . .
O2 N1 O3 123.4(3) . .
O2 N1 C1 119.0(2) . .
O3 N1 C1 117.5(3) . .
O4 N2 O5 124.6(3) . .
O4 N2 C3 117.3(3) . .
O5 N2 C3 118.1(3) . .
O6 N3 O7 123.0(2) . .
O6 N3 C5 118.3(2) . .
O7 N3 C5 118.6(2) . .
C8 N4 N5 114.6(2) . .
C8 N4 Cu1 131.66(18) . .
N5 N4 Cu1 113.73(15) . .
C9 N5 N4 111.3(2) . .
C2 C1 C6 124.8(2) . .
C2 C1 N1 116.4(2) . .
C6 C1 N1 118.8(2) . .
C1 C2 C3 118.3(2) . .
C1 C2 H2 120.9 . .
C3 C2 H2 120.9 . .
C4 C3 C2 121.3(2) . .
C4 C3 N2 119.2(3) . .
C2 C3 N2 119.4(3) . .
C3 C4 C5 119.5(2) . .
C3 C4 H4 120.2 . .
C5 C4 H4 120.2 . .
C4 C5 C6 123.1(2) . .
C4 C5 N3 115.5(2) . .
C6 C5 N3 121.4(2) . .
O1 C6 C5 127.3(2) . .
O1 C6 C1 119.7(2) . .
C5 C6 C1 112.9(2) . .
C8 C7 H7A 109.5 . .
C8 C7 H7B 109.5 . .
H7A C7 H7B 109.5 . .
C8 C7 H7C 109.5 . .
H7A C7 H7C 109.5 . .
H7B C7 H7C 109.5 . .
N4 C8 C7 125.1(2) . .
N4 C8 S1 112.18(19) . .
C7 C8 S1 122.68(19) . .
N5 C9 S2 125.9(2) . .
N5 C9 S1 113.72(19) . .
S2 C9 S1 120.38(15) . .
C11 C10 S2 115.4(2) . .
C11 C10 H10A 108.4 . .
S2 C10 H10A 108.4 . .
C11 C10 H10B 108.4 . .
S2 C10 H10B 108.4 . .
H10A C10 H10B 107.5 . .
C10 C11 C11 113.6(3) . 2_686
C10 C11 H11A 108.8 . .
C11 C11 H11A 108.8 2_686 .
C10 C11 H11B 108.8 . .
C11 C11 H11B 108.8 2_686 .
H11A C11 H11B 107.7 . .

loop_
_geom_bond_atom_site_label_1
_geom_bond_atom_site_label_2
_geom_bond_distance
_geom_bond_site_symmetry_2
Cu1 O1 1.9312(19) .
Cu1 O1 1.9312(19) 2_575
Cu1 N4 1.995(2) .
Cu1 N4 1.995(2) 2_575
S1 C8 1.711(3) .
S1 C9 1.734(3) .
S2 C9 1.732(3) .
S2 C10 1.818(3) .
O1 C6 1.275(3) .
O2 N1 1.212(3) .
O3 N1 1.222(3) .
O4 N2 1.217(3) .
O5 N2 1.220(3) .
O6 N3 1.220(3) .
O7 N3 1.233(3) .
N1 C1 1.461(3) .
N2 C3 1.461(3) .
N3 C5 1.457(3) .
N4 C8 1.302(3) .
N4 N5 1.384(3) .
N5 C9 1.292(3) .
C1 C2 1.365(4) .
C1 C6 1.426(3) .
C2 C3 1.378(4) .
C2 H2 0.9300 .
C3 C4 1.370(4) .
C4 C5 1.378(4) .
C4 H4 0.9300 .
C5 C6 1.424(4) .
C7 C8 1.484(4) .
C7 H7A 0.9600 .
C7 H7B 0.9600 .
C7 H7C 0.9600 .
C10 C11 1.514(4) .
C10 H10A 0.9700 .
C10 H10B 0.9700 .
C11 C11 1.526(5) 2_686
C11 H11A 0.9700 .
C11 H11B 0.9700 .

loop_
_geom_torsion_atom_site_label_1
_geom_torsion_atom_site_label_2
_geom_torsion_atom_site_label_3
_geom_torsion_atom_site_label_4
_geom_torsion
_geom_torsion_site_symmetry_1
_geom_torsion_site_symmetry_4
O1 Cu1 O1 C6 -147(5) 2_575 .
N4 Cu1 O1 C6 -37.2(2) . .
N4 Cu1 O1 C6 142.8(2) 2_575 .
O1 Cu1 N4 C8 -61.3(2) . .
O1 Cu1 N4 C8 118.7(2) 2_575 .
N4 Cu1 N4 C8 118(7) 2_575 .
O1 Cu1 N4 N5 118.23(16) . .
O1 Cu1 N4 N5 -61.77(16) 2_575 .
N4 Cu1 N4 N5 -62(7) 2_575 .
C8 N4 N5 C9 0.5(3) . .
Cu1 N4 N5 C9 -179.13(17) . .
O2 N1 C1 C2 136.5(3) . .
O3 N1 C1 C2 -41.3(3) . .
O2 N1 C1 C6 -45.0(3) . .
O3 N1 C1 C6 137.3(3) . .
C6 C1 C2 C3 1.7(4) . .
N1 C1 C2 C3 -179.9(2) . .
C1 C2 C3 C4 -2.1(4) . .
C1 C2 C3 N2 178.8(2) . .
O4 N2 C3 C4 177.1(3) . .
O5 N2 C3 C4 -2.7(4) . .
O4 N2 C3 C2 -3.8(4) . .
O5 N2 C3 C2 176.4(3) . .
C2 C3 C4 C5 0.2(4) . .
N2 C3 C4 C5 179.3(2) . .
C3 C4 C5 C6 2.4(4) . .
C3 C4 C5 N3 -174.5(2) . .
O6 N3 C5 C4 -20.6(3) . .
O7 N3 C5 C4 159.0(2) . .
O6 N3 C5 C6 162.5(2) . .
O7 N3 C5 C6 -18.0(4) . .
Cu1 O1 C6 C5 -32.2(4) . .
Cu1 O1 C6 C1 150.27(19) . .
C4 C5 C6 O1 179.6(2) . .
N3 C5 C6 O1 -3.7(4) . .
C4 C5 C6 C1 -2.7(4) . .
N3 C5 C6 C1 174.0(2) . .
C2 C1 C6 O1 178.5(2) . .
N1 C1 C6 O1 0.1(4) . .
C2 C1 C6 C5 0.6(4) . .
N1 C1 C6 C5 -177.8(2) . .
N5 N4 C8 C7 177.8(2) . .
Cu1 N4 C8 C7 -2.7(4) . .
N5 N4 C8 S1 -0.7(3) . .
Cu1 N4 C8 S1 178.85(13) . .
C9 S1 C8 N4 0.5(2) . .
C9 S1 C8 C7 -178.0(2) . .
N4 N5 C9 S2 178.73(18) . .
N4 N5 C9 S1 -0.1(3) . .
C10 S2 C9 N5 1.4(3) . .
C10 S2 C9 S1 -179.88(16) . .
C8 S1 C9 N5 -0.2(2) . .
C8 S1 C9 S2 -179.12(17) . .
C9 S2 C10 C11 78.5(2) . .
S2 C10 C11 C11 64.8(4) . 2_686
